data_4021143
loop_
_publ_author_name
'William H. Hersh'
'Lauren Klein'
'Louis J. Todaro'

_publ_section_title
;
 Stereoselective Synthesis of P-Chiral Phosphorus Compounds
 from N-tert-Butoxycarbonyl Amino Acids
;
_journal_name_full 'Journal of Organic Chemistry'
_journal_page_first 7355
_journal_page_last 7358
_journal_paper_doi 10.1021/jo049057k
_journal_volume 69
_journal_year 2004
_chemical_formula_moiety C16H22NO4P
_chemical_formula_sum 'C16 H22 N O4 P'
_chemical_formula_weight 323.32
_space_group_IT_number 5
_symmetry_cell_setting monoclinic
_symmetry_space_group_name_Hall 'C 2y'
_symmetry_space_group_name_H-M 'C 1 2 1'
_cell_angle_alpha 90.00
_cell_angle_beta 96.37(3)
_cell_angle_gamma 90.00
_cell_formula_units_Z 4
_cell_length_a 32.185(6)
_cell_length_b 6.2010(12)
_cell_length_c 9.1690(18)
_cell_measurement_temperature 295(2)
_cell_volume 1818.6(6)
_diffrn_ambient_temperature 295(2)
_exptl_crystal_density_diffrn 1.181
_cod_depositor_comments
;
The following automatic conversions were performed:
'_symmetry_cell_setting' value 'Monoclinic' changed to 'monoclinic'
according to '/home/saulius/struct/CIF-dictionaries/cif_core.dic'
dictionary named 'cif_core.dic' version 2.4.1 from 2010-06-29.

Automatic conversion script
Id: cif_fix_enum 1527 2010-12-29 10:47:43Z saulius 
;
_cod_original_sg_symbol_H-M 'C 2'
_cod_database_code 4021143

loop_
_symmetry_equiv_pos_as_xyz
'x, y, z'
'-x, y, -z'
'x+1/2, y+1/2, z'
'-x+1/2, y+1/2, -z'

loop_
_atom_site_label
_atom_site_type_symbol
_atom_site_fract_x
_atom_site_fract_y
_atom_site_fract_z
_atom_site_U_iso_or_equiv
_atom_site_adp_type
_atom_site_occupancy
_atom_site_symmetry_multiplicity
_atom_site_calc_flag
_atom_site_refinement_flags
_atom_site_disorder_assembly
_atom_site_disorder_group
P1 P 0.14925(6) 0.4549(4) 0.47599(19) 0.0866(8) Uani 1 1 d . . .
O1 O 0.15056(15) 0.2823(11) 0.3406(4) 0.0921(17) Uani 1 1 d . . .
O2 O 0.12755(16) -0.0378(12) 0.2498(6) 0.115(2) Uani 1 1 d . . .
O3 O 0.07154(15) 0.2343(9) 0.7296(5) 0.0899(15) Uani 1 1 d . . .
O4 O 0.11316(15) 0.5293(7) 0.7232(4) 0.0772(14) Uani 1 1 d . . .
N1 N 0.10892(16) 0.3025(10) 0.5386(5) 0.0713(15) Uani 1 1 d . . .
C1 C 0.1262(2) 0.1005(16) 0.3368(8) 0.083(2) Uani 1 1 d . . .
C2 C 0.0970(2) 0.1104(13) 0.4565(7) 0.0748(19) Uani 1 1 d . . .
H2A H 0.1018 -0.0156 0.5206 0.090 Uiso 1 1 calc R . .
C3 C 0.0511(2) 0.1152(15) 0.3916(9) 0.091(2) Uani 1 1 d . . .
H3A H 0.0348 0.1611 0.4702 0.110 Uiso 1 1 calc R . .
C4 C 0.0960(2) 0.3452(14) 0.6697(7) 0.074(2) Uani 1 1 d . . .
C5 C 0.1117(2) 0.6023(13) 0.8771(6) 0.078(2) Uani 1 1 d . . .
C6 C 0.1298(3) 0.4279(15) 0.9781(7) 0.110(3) Uani 1 1 d . . .
H6A H 0.1109 0.3078 0.9739 0.165 Uiso 1 1 calc R . .
H6B H 0.1341 0.4822 1.0766 0.165 Uiso 1 1 calc R . .
H6C H 0.1561 0.3821 0.9483 0.165 Uiso 1 1 calc R . .
C7 C 0.1391(3) 0.7980(14) 0.8861(8) 0.107(3) Uani 1 1 d . . .
H7A H 0.1660 0.7607 0.8578 0.161 Uiso 1 1 calc R . .
H7B H 0.1422 0.8517 0.9849 0.161 Uiso 1 1 calc R . .
H7C H 0.1265 0.9072 0.8213 0.161 Uiso 1 1 calc R . .
C8 C 0.0670(3) 0.6538(19) 0.9004(10) 0.137(4) Uani 1 1 d . . .
H8A H 0.0551 0.7475 0.8235 0.206 Uiso 1 1 calc R . .
H8B H 0.0664 0.7240 0.9935 0.206 Uiso 1 1 calc R . .
H8C H 0.0511 0.5227 0.8990 0.206 Uiso 1 1 calc R . .
C21 C 0.1948(2) 0.3657(15) 0.5987(7) 0.081(2) Uani 1 1 d . . .
C22 C 0.2259(3) 0.5203(17) 0.6268(10) 0.115(3) Uani 1 1 d . . .
H22A H 0.2230 0.6569 0.5850 0.138 Uiso 1 1 calc R . .
C23 C 0.2617(3) 0.465(3) 0.7190(13) 0.139(4) Uani 1 1 d . . .
H23A H 0.2830 0.5658 0.7390 0.167 Uiso 1 1 calc R . .
C24 C 0.2654(3) 0.269(3) 0.7786(11) 0.133(4) Uani 1 1 d . . .
H24A H 0.2893 0.2368 0.8411 0.160 Uiso 1 1 calc R . .
C25 C 0.2360(3) 0.117(2) 0.7519(11) 0.134(3) Uani 1 1 d . . .
H25A H 0.2394 -0.0193 0.7934 0.160 Uiso 1 1 calc R . .
C26 C 0.2001(3) 0.1705(14) 0.6601(9) 0.103(3) Uani 1 1 d . . .
H26A H 0.1792 0.0675 0.6408 0.124 Uiso 1 1 calc R . .
C31 C 0.0366(3) -0.1123(17) 0.3469(12) 0.148(5) Uani 1 1 d . . .
H31A H 0.0074 -0.1097 0.3117 0.222 Uiso 1 1 calc R . .
H31B H 0.0411 -0.2065 0.4302 0.222 Uiso 1 1 calc R . .
H31C H 0.0522 -0.1637 0.2706 0.222 Uiso 1 1 calc R . .
C32 C 0.0429(3) 0.275(2) 0.2694(10) 0.145(4) Uani 1 1 d . . .
H32A H 0.0556 0.4105 0.2990 0.218 Uiso 1 1 calc R . .
H32B H 0.0133 0.2941 0.2466 0.218 Uiso 1 1 calc R . .
H32C H 0.0546 0.2227 0.1841 0.218 Uiso 1 1 calc R . .

loop_
_atom_site_aniso_label
_atom_site_aniso_U_11
_atom_site_aniso_U_22
_atom_site_aniso_U_33
_atom_site_aniso_U_23
_atom_site_aniso_U_13
_atom_site_aniso_U_12
P1 0.0866(13) 0.1056(17) 0.0677(12) 0.0194(12) 0.0097(9) 0.0016(12)
O1 0.080(3) 0.145(5) 0.051(3) 0.006(3) 0.008(2) 0.006(3)
O2 0.117(4) 0.150(5) 0.075(3) -0.039(4) 0.001(3) 0.034(4)
O3 0.090(3) 0.103(4) 0.078(3) -0.009(3) 0.017(3) -0.015(3)
O4 0.093(3) 0.085(4) 0.052(3) 0.000(2) 0.001(2) -0.006(3)
N1 0.079(3) 0.091(5) 0.045(3) -0.001(3) 0.007(2) 0.004(3)
C1 0.092(6) 0.097(7) 0.056(5) -0.009(5) -0.006(4) 0.015(5)
C2 0.086(5) 0.086(5) 0.053(4) -0.019(4) 0.010(3) -0.002(4)
C3 0.069(5) 0.112(7) 0.091(5) -0.035(5) 0.002(4) -0.002(5)
C4 0.072(5) 0.092(6) 0.056(5) -0.003(5) -0.002(4) -0.002(4)
C5 0.106(6) 0.083(6) 0.043(4) 0.002(4) -0.008(3) 0.008(4)
C6 0.157(8) 0.102(7) 0.066(4) 0.010(5) -0.011(5) 0.004(7)
C7 0.142(7) 0.094(7) 0.083(5) -0.019(5) -0.001(5) -0.008(6)
C8 0.116(7) 0.189(12) 0.107(6) -0.050(7) 0.018(5) 0.024(7)
C21 0.072(5) 0.106(7) 0.067(4) 0.020(4) 0.011(3) -0.003(4)
C22 0.093(7) 0.136(10) 0.120(7) -0.006(6) 0.023(5) -0.030(6)
C23 0.076(7) 0.175(12) 0.165(10) -0.035(10) 0.005(6) -0.042(8)
C24 0.078(6) 0.166(11) 0.146(8) 0.013(9) -0.029(5) -0.020(7)
C25 0.111(7) 0.146(9) 0.134(8) 0.033(7) -0.030(6) -0.004(8)
C26 0.088(6) 0.099(8) 0.118(6) 0.026(6) -0.014(5) -0.014(4)
C31 0.139(8) 0.158(11) 0.148(8) -0.072(8) 0.022(6) -0.045(8)
C32 0.090(6) 0.201(11) 0.132(8) -0.009(9) -0.039(5) 0.029(7)

loop_
_geom_bond_atom_site_label_1
_geom_bond_atom_site_label_2
_geom_bond_distance
_geom_bond_site_symmetry_2
_geom_bond_publ_flag
P1 O1 1.643(6) . ?
P1 N1 1.753(6) . ?
P1 C21 1.831(8) . ?
O1 C1 1.372(9) . ?
O2 C1 1.176(9) . ?
O3 C4 1.220(9) . ?
O4 C4 1.338(9) . ?
O4 C5 1.488(7) . ?
N1 C4 1.342(8) . ?
N1 C2 1.439(9) . ?
C1 C2 1.523(10) . ?
C2 C3 1.529(9) . ?
C3 C32 1.497(14) . ?
C3 C31 1.528(12) . ?
C5 C7 1.496(11) . ?
C5 C6 1.499(11) . ?
C5 C8 1.511(11) . ?
C21 C26 1.338(10) . ?
C21 C22 1.390(11) . ?
C22 C23 1.392(14) . ?
C23 C24 1.333(16) . ?
C24 C25 1.339(15) . ?
C25 C26 1.392(12) . ?

loop_
_cod_related_entry_id
_cod_related_entry_database
_cod_related_entry_code
1 ChemSpider 21176643
